data_4319894
loop_
_publ_author_name
'Wen-Feng Liaw'
'Chien-Kuo Hsieh'
'Ging-Yi Lin'
'Gene-Hsiang Lee'

_publ_section_title
;
 Syntheses, Reactivity, and \p-Donating Ligand Metathesis Reaction of
 Five-Coordinate Sixteen-Electron Manganese(I) Complexes: Crystal
 Structures of [Mn(CO)3(-TeC6H4-o-NH-)]-,
 [(Mn(CO)3)2(\m-SC6H4-o-S-S-C6H4-o-\m-S-)], [(CO)3Mn(\m-SC6H4-o-NH2-)]2,
 and [(CO)3Mn(\m-SC8N2H4-o-S-)]22-
;
_journal_name_full 'Inorganic Chemistry'
_journal_page_first 3468
_journal_page_last 3475
_journal_paper_doi 10.1021/ic000795a
_journal_volume 40
_journal_year 2001
_chemical_formula_sum 'C18 H8 Mn2 O6 S4'
_chemical_formula_weight 558.36
_chemical_name_systematic
; 
 ? 
;
_space_group_IT_number 14
_symmetry_cell_setting monoclinic
_symmetry_space_group_name_Hall '-P 2yn'
_symmetry_space_group_name_H-M 'P 1 21/n 1'
_atom_sites_solution_hydrogens geom
_atom_sites_solution_primary direct
_atom_sites_solution_secondary difmap
_audit_creation_method SHELXL
_cell_angle_alpha 90.00
_cell_angle_beta 94.703(1)
_cell_angle_gamma 90.00
_cell_formula_units_Z 4
_cell_length_a 10.6320(1)
_cell_length_b 12.4082(3)
_cell_length_c 16.6646(2)
_cell_measurement_reflns_used 4797
_cell_measurement_temperature 295(2)
_cell_volume 2191.06(6)
_computing_cell_refinement 'Siemens SAINT'
_computing_data_collection 'Siemens SMART'
_computing_data_reduction 'Siemens SAINT'
_computing_molecular_graphics 'Siemens SHELXTL'
_computing_publication_material 'Siemens SHELXTL'
_computing_structure_refinement 'SHELXL-93 (Sheldrick, 1993)'
_computing_structure_solution 'SHELXS-86 (Sheldrick, 1990)'
_diffrn_ambient_temperature 295(2)
_diffrn_measurement_device 'Siemens SMART CCD'
_diffrn_measurement_method '\w scans'
_diffrn_radiation_monochromator graphite
_diffrn_radiation_source 'fine-focus sealed tube'
_diffrn_radiation_type MoK\a
_diffrn_radiation_wavelength 0.71073
_diffrn_reflns_av_R_equivalents 0.0335
_diffrn_reflns_av_sigmaI/netI 0.0426
_diffrn_reflns_limit_h_max 13
_diffrn_reflns_limit_h_min -10
_diffrn_reflns_limit_k_max 14
_diffrn_reflns_limit_k_min -15
_diffrn_reflns_limit_l_max 21
_diffrn_reflns_limit_l_min -20
_diffrn_reflns_number 10980
_diffrn_reflns_theta_max 27.49
_diffrn_reflns_theta_min 2.05
_diffrn_standards_decay_% 0
_exptl_absorpt_coefficient_mu 1.565
_exptl_absorpt_correction_T_max 0.7457
_exptl_absorpt_correction_T_min 0.5598
_exptl_absorpt_correction_type ' empirical used sadabs'
_exptl_crystal_colour black
_exptl_crystal_density_diffrn 1.693
_exptl_crystal_density_meas ?
_exptl_crystal_description block
_exptl_crystal_F_000 1112
_exptl_crystal_size_max 0.50
_exptl_crystal_size_mid 0.30
_exptl_crystal_size_min 0.28
_refine_diff_density_max 0.286
_refine_diff_density_min -0.304
_refine_diff_density_rms 0.077
_refine_ls_extinction_coef 0.0024(2)
_refine_ls_extinction_expression Fc^*^=kFc[1+0.001xFc^2^\l^3^/sin(2\q)]^-1/4^
_refine_ls_extinction_method SHELXL
_refine_ls_goodness_of_fit_all 1.023
_refine_ls_goodness_of_fit_obs 1.052
_refine_ls_matrix_type full
_refine_ls_number_parameters 272
_refine_ls_number_reflns 4842
_refine_ls_number_restraints 0
_refine_ls_restrained_S_all 1.023
_refine_ls_restrained_S_obs 1.052
_refine_ls_R_factor_all 0.0475
_refine_ls_R_factor_obs 0.0319
_refine_ls_shift/esd_max 0.001
_refine_ls_shift/esd_mean 0.000
_refine_ls_structure_factor_coef Fsqd
_refine_ls_weighting_details 'w=1/[\s^2^(Fo^2^)+(0.0229P)^2^+0.8488P] where P=(Fo^2^+2Fc^2^)/3'
_refine_ls_weighting_scheme calc
_refine_ls_wR_factor_all 0.0728
_refine_ls_wR_factor_obs 0.0665
_reflns_number_observed 3871
_reflns_number_total 4842
_reflns_observed_criterion >2sigma(I)
_cod_data_source_file ic000795a_5.cif
_cod_data_source_block ic6078
_cod_depositor_comments
;
The following automatic conversions were performed:

'_symmetry_cell_setting' value 'Monoclinic' changed to 'monoclinic'
according to the built-in table from CIF Core dictionary named
'cif_core.dic' version 2.4.1 from 2010-06-29.

Automatic conversion script
Id: cif_fix_values 1646 2011-03-28 12:23:43Z adriana 

The following automatic conversions were performed:

'_exptl_crystal_density_meas' value 'not_measured' was changed to '?'
- the value is perceived as not measured.

Automatic conversion script
Id: cif_fix_values 3008 2015-01-20 13:52:24Z robertas 

The following automatic conversions were performed:

'_refine_ls_weighting_scheme' value 'calc
w=1/[\s^2^(Fo^2^)+(0.0229P)^2^+0.8488P] where P=(Fo^2^+2Fc^2^)/3' was
changed to 'calc'. New tag '_refine_ls_weighting_details' was
created. The value of the new tag was set to
'w=1/[\s^2^(Fo^2^)+(0.0229P)^2^+0.8488P] where P=(Fo^2^+2Fc^2^)/3'.

Automatic conversion script
Id: cif_fix_values 3143 2015-03-26 13:38:13Z robertas 
;
_cod_database_code 4319894

loop_
_symmetry_equiv_pos_as_xyz
'x, y, z'
'-x+1/2, y+1/2, -z+1/2'
'-x, -y, -z'
'x-1/2, -y-1/2, z-1/2'

loop_
_atom_site_aniso_label
_atom_site_aniso_U_11
_atom_site_aniso_U_22
_atom_site_aniso_U_33
_atom_site_aniso_U_23
_atom_site_aniso_U_13
_atom_site_aniso_U_12
Mn1 0.0362(2) 0.0449(2) 0.0389(2) -0.0020(2) 0.00050(14) 0.0079(2)
Mn2 0.0344(2) 0.0469(2) 0.0360(2) -0.0054(2) -0.00258(14) 0.0009(2)
S1 0.0424(3) 0.0503(4) 0.0391(3) -0.0073(3) 0.0037(2) 0.0093(3)
S2 0.0302(3) 0.0425(3) 0.0395(3) -0.0008(2) 0.0043(2) 0.0031(2)
S3 0.0294(3) 0.0449(3) 0.0366(3) -0.0047(2) 0.0024(2) -0.0028(2)
S4 0.0408(3) 0.0408(3) 0.0429(3) -0.0044(3) -0.0008(2) -0.0035(3)
C1 0.0459(14) 0.068(2) 0.0404(13) -0.0010(13) 0.0020(11) 0.0144(13)
C2 0.0354(12) 0.052(2) 0.0503(15) 0.0022(12) -0.0013(11) 0.0033(11)
C3 0.069(2) 0.059(2) 0.064(2) -0.0023(15) 0.0064(15) 0.018(2)
C4 0.0387(12) 0.055(2) 0.0416(14) -0.0086(12) -0.0020(10) 0.0064(11)
C5 0.0436(14) 0.064(2) 0.0432(14) -0.0004(13) -0.0036(11) 0.0003(13)
C6 0.066(2) 0.066(2) 0.0454(15) -0.0044(14) -0.0017(13) -0.0095(15)
C7 0.0337(11) 0.059(2) 0.0337(11) -0.0009(11) 0.0004(9) 0.0055(11)
C8 0.0378(12) 0.074(2) 0.0457(14) -0.0034(13) 0.0052(11) 0.0104(13)
C9 0.0355(13) 0.096(2) 0.054(2) 0.008(2) 0.0088(12) -0.0013(15)
C10 0.0421(14) 0.075(2) 0.060(2) 0.0126(15) 0.0080(12) -0.0120(14)
C11 0.0408(13) 0.056(2) 0.0463(14) 0.0063(12) 0.0016(10) -0.0020(12)
C12 0.0303(10) 0.054(2) 0.0314(11) 0.0004(10) 0.0034(9) 0.0017(10)
C13 0.0316(10) 0.0434(14) 0.0354(11) 0.0019(10) 0.0053(9) 0.0013(10)
C14 0.0496(14) 0.0441(15) 0.0439(13) -0.0019(11) 0.0097(11) 0.0011(11)
C15 0.054(2) 0.061(2) 0.0497(15) 0.0019(13) 0.0217(12) 0.0108(14)
C16 0.0404(13) 0.070(2) 0.057(2) 0.0124(14) 0.0181(12) 0.0041(13)
C17 0.0370(12) 0.056(2) 0.0516(15) 0.0082(12) 0.0037(11) -0.0085(11)
C18 0.0345(11) 0.0428(14) 0.0359(11) 0.0035(10) 0.0010(9) 0.0006(10)
O1 0.0368(10) 0.125(2) 0.0708(14) 0.0000(13) 0.0041(9) 0.0065(12)
O2 0.0590(12) 0.097(2) 0.0466(11) 0.0155(11) 0.0004(9) -0.0001(11)
O3 0.143(3) 0.055(2) 0.134(2) -0.011(2) 0.019(2) 0.034(2)
O4 0.0728(13) 0.083(2) 0.0421(11) 0.0048(10) 0.0032(9) 0.0128(11)
O5 0.0407(11) 0.116(2) 0.082(2) 0.0014(14) 0.0022(10) 0.0191(12)
O6 0.138(2) 0.083(2) 0.0701(15) -0.0238(13) -0.0041(15) -0.043(2)

loop_
_atom_site_label
_atom_site_type_symbol
_atom_site_fract_x
_atom_site_fract_y
_atom_site_fract_z
_atom_site_U_iso_or_equiv
_atom_site_thermal_displace_type
_atom_site_occupancy
_atom_site_calc_flag
_atom_site_refinement_flags
_atom_site_disorder_group
Mn1 Mn 0.76989(3) 0.66434(3) 0.06261(2) 0.04014(11) Uani 1 d . .
Mn2 Mn 0.54952(3) 0.74760(3) -0.08816(2) 0.03942(11) Uani 1 d . .
S1 S 0.76312(6) 0.68870(5) -0.08191(4) 0.0439(2) Uani 1 d . .
S2 S 0.63825(5) 0.90121(5) -0.02861(3) 0.03731(14) Uani 1 d . .
S3 S 0.71678(5) 0.84058(5) 0.09056(3) 0.03698(14) Uani 1 d . .
S4 S 0.54786(6) 0.64523(5) 0.03544(4) 0.04175(15) Uani 1 d . .
C1 C 0.9394(2) 0.6914(2) 0.07050(15) 0.0514(6) Uani 1 d . .
C2 C 0.7672(2) 0.6375(2) 0.1691(2) 0.0462(6) Uani 1 d . .
C3 C 0.7958(3) 0.5208(3) 0.0467(2) 0.0639(8) Uani 1 d . .
C4 C 0.5595(2) 0.8110(2) -0.18496(15) 0.0455(6) Uani 1 d . .
C5 C 0.3899(2) 0.7956(2) -0.0774(2) 0.0508(6) Uani 1 d . .
C6 C 0.4890(3) 0.6281(3) -0.1420(2) 0.0594(7) Uani 1 d . .
C7 C 0.8420(2) 0.8134(2) -0.09412(13) 0.0422(6) Uani 1 d . .
C8 C 0.9594(2) 0.8191(3) -0.12622(15) 0.0525(7) Uani 1 d . .
H8A H 0.9996(2) 0.7563(3) -0.14069(15) 0.063 Uiso 1 calc R .
C9 C 1.0156(2) 0.9181(3) -0.1364(2) 0.0616(8) Uani 1 d . .
H9A H 1.0926(2) 0.9214(3) -0.1591(2) 0.074 Uiso 1 calc R .
C10 C 0.9593(2) 1.0118(3) -0.1134(2) 0.0587(7) Uani 1 d . .
H10A H 0.9982(2) 1.0777(3) -0.1211(2) 0.070 Uiso 1 calc R .
C11 C 0.8446(2) 1.0087(2) -0.07867(15) 0.0477(6) Uani 1 d . .
H11A H 0.8080(2) 1.0716(2) -0.06103(15) 0.057 Uiso 1 calc R .
C12 C 0.7864(2) 0.9096(2) -0.07104(13) 0.0387(5) Uani 1 d . .
C13 C 0.5684(2) 0.8255(2) 0.13165(13) 0.0366(5) Uani 1 d . .
C14 C 0.5274(2) 0.9016(2) 0.18527(15) 0.0455(6) Uani 1 d . .
H14A H 0.5776(2) 0.9607(2) 0.20060(15) 0.055 Uiso 1 calc R .
C15 C 0.4106(3) 0.8879(2) 0.2154(2) 0.0540(7) Uani 1 d . .
H15A H 0.3828(3) 0.9371(2) 0.2522(2) 0.065 Uiso 1 calc R .
C16 C 0.3356(2) 0.8012(3) 0.1907(2) 0.0550(7) Uani 1 d . .
H16A H 0.2575(2) 0.7927(3) 0.2111(2) 0.066 Uiso 1 calc R .
C17 C 0.3745(2) 0.7270(2) 0.1362(2) 0.0482(6) Uani 1 d . .
H17A H 0.3222(2) 0.6697(2) 0.1197(2) 0.058 Uiso 1 calc R .
C18 C 0.4932(2) 0.7380(2) 0.10579(13) 0.0378(5) Uani 1 d . .
O1 O 1.0452(2) 0.7083(2) 0.07392(13) 0.0776(7) Uani 1 d . .
O2 O 0.7677(2) 0.6189(2) 0.23676(12) 0.0678(6) Uani 1 d . .
O3 O 0.8113(3) 0.4303(2) 0.0400(2) 0.1102(10) Uani 1 d . .
O4 O 0.5646(2) 0.8472(2) -0.24807(11) 0.0660(6) Uani 1 d . .
O5 O 0.2900(2) 0.8256(2) -0.06953(14) 0.0798(7) Uani 1 d . .
O6 O 0.4493(3) 0.5568(2) -0.17959(15) 0.0976(9) Uani 1 d . .

loop_
_atom_type_symbol
_atom_type_description
_atom_type_scat_dispersion_real
_atom_type_scat_dispersion_imag
_atom_type_scat_source
C C 0.0033 0.0016 'International Tables Vol C Tables 4.2.6.8 and 6.1.1.4'
H H 0.0000 0.0000 'International Tables Vol C Tables 4.2.6.8 and 6.1.1.4'
O O 0.0106 0.0060 'International Tables Vol C Tables 4.2.6.8 and 6.1.1.4'
S S 0.1246 0.1234 'International Tables Vol C Tables 4.2.6.8 and 6.1.1.4'
Mn Mn 0.3368 0.7283 'International Tables Vol C Tables 4.2.6.8 and 6.1.1.4'

loop_
_geom_angle_atom_site_label_1
_geom_angle_atom_site_label_2
_geom_angle_atom_site_label_3
_geom_angle
_geom_angle_site_symmetry_1
_geom_angle_site_symmetry_3
_geom_angle_publ_flag
C2 Mn1 C3 88.73(13) . . ?
C2 Mn1 C1 93.35(11) . . ?
C3 Mn1 C1 91.73(14) . . ?
C2 Mn1 S3 87.29(9) . . ?
C3 Mn1 S3 173.31(10) . . ?
C1 Mn1 S3 93.86(9) . . ?
C2 Mn1 S4 94.18(8) . . ?
C3 Mn1 S4 91.96(10) . . ?
C1 Mn1 S4 171.69(9) . . ?
S3 Mn1 S4 82.99(2) . . ?
C2 Mn1 S1 175.68(9) . . ?
C3 Mn1 S1 88.27(10) . . ?
C1 Mn1 S1 89.84(8) . . ?
S3 Mn1 S1 95.41(2) . . ?
S4 Mn1 S1 82.82(2) . . ?
C4 Mn2 C5 93.95(11) . . ?
C4 Mn2 C6 87.63(12) . . ?
C5 Mn2 C6 91.19(13) . . ?
C4 Mn2 S2 88.43(8) . . ?
C5 Mn2 S2 92.21(9) . . ?
C6 Mn2 S2 174.97(10) . . ?
C4 Mn2 S1 92.70(8) . . ?
C5 Mn2 S1 171.76(8) . . ?
C6 Mn2 S1 93.94(10) . . ?
S2 Mn2 S1 83.12(2) . . ?
C4 Mn2 S4 173.52(8) . . ?
C5 Mn2 S4 90.93(9) . . ?
C6 Mn2 S4 88.01(9) . . ?
S2 Mn2 S4 95.65(2) . . ?
S1 Mn2 S4 82.83(2) . . ?
C7 S1 Mn2 100.64(8) . . ?
C7 S1 Mn1 104.26(8) . . ?
Mn2 S1 Mn1 91.85(2) . . ?
C12 S2 S3 95.45(8) . . ?
C12 S2 Mn2 102.74(8) . . ?
S3 S2 Mn2 102.39(3) . . ?
C13 S3 S2 95.72(7) . . ?
C13 S3 Mn1 102.49(8) . . ?
S2 S3 Mn1 102.71(3) . . ?
C18 S4 Mn1 100.57(8) . . ?
C18 S4 Mn2 104.33(8) . . ?
Mn1 S4 Mn2 91.91(2) . . ?
O1 C1 Mn1 178.7(2) . . ?
O2 C2 Mn1 178.4(2) . . ?
O3 C3 Mn1 177.2(3) . . ?
O4 C4 Mn2 177.1(2) . . ?
O5 C5 Mn2 179.1(2) . . ?
O6 C6 Mn2 176.1(3) . . ?
C8 C7 C12 118.2(2) . . ?
C8 C7 S1 122.1(2) . . ?
C12 C7 S1 119.8(2) . . ?
C9 C8 C7 120.0(3) . . ?
C10 C9 C8 120.9(2) . . ?
C9 C10 C11 120.6(3) . . ?
C12 C11 C10 118.3(3) . . ?
C11 C12 C7 121.9(2) . . ?
C11 C12 S2 120.3(2) . . ?
C7 C12 S2 117.8(2) . . ?
C14 C13 C18 121.6(2) . . ?
C14 C13 S3 120.5(2) . . ?
C18 C13 S3 117.8(2) . . ?
C15 C14 C13 119.0(2) . . ?
C16 C15 C14 119.9(2) . . ?
C17 C16 C15 121.3(2) . . ?
C16 C17 C18 120.0(2) . . ?
C13 C18 C17 118.2(2) . . ?
C13 C18 S4 119.9(2) . . ?
C17 C18 S4 121.9(2) . . ?

loop_
_geom_bond_atom_site_label_1
_geom_bond_atom_site_label_2
_geom_bond_distance
_geom_bond_site_symmetry_2
_geom_bond_publ_flag
Mn1 C2 1.808(3) . ?
Mn1 C3 1.825(3) . ?
Mn1 C1 1.828(3) . ?
Mn1 S3 2.3154(7) . ?
Mn1 S4 2.3787(7) . ?
Mn1 S1 2.4226(7) . ?
Mn2 C4 1.805(3) . ?
Mn2 C5 1.821(3) . ?
Mn2 C6 1.823(3) . ?
Mn2 S2 2.3139(7) . ?
Mn2 S1 2.3799(7) . ?
Mn2 S4 2.4214(7) . ?
S1 C7 1.780(3) . ?
S2 C12 1.782(2) . ?
S2 S3 2.2216(8) . ?
S3 C13 1.780(2) . ?
S4 C18 1.774(2) . ?
C1 O1 1.141(3) . ?
C2 O2 1.150(3) . ?
C3 O3 1.142(4) . ?
C4 O4 1.149(3) . ?
C5 O5 1.144(3) . ?
C6 O6 1.145(3) . ?
C7 C8 1.400(3) . ?
C7 C12 1.399(3) . ?
C8 C9 1.382(4) . ?
C9 C10 1.377(4) . ?
C10 C11 1.392(4) . ?
C11 C12 1.388(3) . ?
C13 C14 1.395(3) . ?
C13 C18 1.396(3) . ?
C14 C15 1.387(3) . ?
C15 C16 1.382(4) . ?
C16 C17 1.379(4) . ?
C17 C18 1.404(3) . ?
